data_4079195
loop_
_publ_author_name
'Marchenko, Anatolyi'
'Hurieva, Anastasiya'
'Koidan, Heorgii'
'Rampazzi, Vincent'
'Cattey, H\'el\`ene'
'Pirio, Nadine'
'Kostyuk, Aleksandr N.'
'Hierso, Jean-Cyrille'

_publ_section_title
;
 First Annelated Azaphosphole-Ferrocenes: Synthetic Pathways and
 Structures
;
_journal_issue 17
_journal_name_full Organometallics
_journal_page_first 5986
_journal_paper_doi 10.1021/om300563n
_journal_volume 31
_journal_year 2012
_chemical_formula_moiety 'C20 H30 Fe N6 P2 Se2'
_chemical_formula_sum 'C20 H30 Fe N6 P2 Se2'
_chemical_formula_weight 630.21
_space_group_IT_number 61
_symmetry_cell_setting orthorhombic
_symmetry_space_group_name_Hall '-P 2ac 2ab'
_symmetry_space_group_name_H-M 'P b c a'
_atom_sites_solution_hydrogens geom
_atom_sites_solution_primary direct
_atom_sites_solution_secondary difmap
_audit_creation_method SHELXL-97
_audit_update_record
;
2011-11-09 # Formatted by publCIF
;
_cell_angle_alpha 90.00
_cell_angle_beta 90.00
_cell_angle_gamma 90.00
_cell_formula_units_Z 8
_cell_length_a 13.8499(4)
_cell_length_b 13.3155(3)
_cell_length_c 27.0349(8)
_cell_measurement_reflns_used 29501
_cell_measurement_temperature 115(2)
_cell_measurement_theta_max 27.485
_cell_measurement_theta_min 0.998
_cell_volume 4985.7(2)
_computing_cell_refinement 'DENZO-SMN (Otwinowski & Minor, 1997)'
_computing_data_collection 'KappaCCD Server Software (Nonius,1997)'
_computing_data_reduction 'DENZO-SMN (Otwinowski & Minor, 1997)'
_computing_molecular_graphics 'ORTEPIII (Burnett, 1996)'
_computing_publication_material 'SHELXL97 and WinGX (Farrugia, 1999)'
_computing_structure_refinement 'SHELXL-97 (Sheldrick, 1997)'
_computing_structure_solution 'SIR92 (Altomare, 1993)'
_diffrn_ambient_temperature 115(2)
_diffrn_measured_fraction_theta_full 0.995
_diffrn_measured_fraction_theta_max 0.995
_diffrn_measurement_device_type KappaCCD
_diffrn_measurement_method '\f scans (\k = 0) + additional \w scans'
_diffrn_radiation_monochromator graphite
_diffrn_radiation_source 'fine-focus sealed tube'
_diffrn_radiation_type MoK\a
_diffrn_radiation_wavelength 0.71073
_diffrn_reflns_av_R_equivalents 0.0399
_diffrn_reflns_av_sigmaI/netI 0.0259
_diffrn_reflns_limit_h_max 17
_diffrn_reflns_limit_h_min -13
_diffrn_reflns_limit_k_max 16
_diffrn_reflns_limit_k_min -17
_diffrn_reflns_limit_l_max 33
_diffrn_reflns_limit_l_min -35
_diffrn_reflns_number 25304
_diffrn_reflns_theta_full 27.51
_diffrn_reflns_theta_max 27.51
_diffrn_reflns_theta_min 2.60
_diffrn_standards_number 0
_exptl_absorpt_coefficient_mu 3.674
_exptl_absorpt_correction_T_max 0.5764
_exptl_absorpt_correction_T_min 0.4439
_exptl_absorpt_correction_type multi-scan
_exptl_absorpt_process_details
;
[c.f. r.h. blessing,acta cryst. (1995), a51, 33-38]
;
_exptl_crystal_colour red
_exptl_crystal_density_diffrn 1.679
_exptl_crystal_density_method 'not measured'
_exptl_crystal_description prism
_exptl_crystal_F_000 2528
_exptl_crystal_size_max 0.32
_exptl_crystal_size_mid 0.15
_exptl_crystal_size_min 0.1
_refine_diff_density_max 0.387
_refine_diff_density_min -0.439
_refine_diff_density_rms 0.066
_refine_ls_extinction_method none
_refine_ls_goodness_of_fit_ref 1.069
_refine_ls_hydrogen_treatment noref
_refine_ls_matrix_type full
_refine_ls_number_parameters 288
_refine_ls_number_reflns 5687
_refine_ls_number_restraints 0
_refine_ls_restrained_S_all 1.069
_refine_ls_R_factor_all 0.0291
_refine_ls_R_factor_gt 0.0243
_refine_ls_shift/su_max 0.009
_refine_ls_shift/su_mean 0.000
_refine_ls_structure_factor_coef Fsqd
_refine_ls_weighting_details 'calc w=1/[\s^2^(Fo^2^)+(0.0122P)^2^+5.9140P] where P=(Fo^2^+2Fc^2^)/3'
_refine_ls_weighting_scheme calc
_refine_ls_wR_factor_gt 0.0524
_refine_ls_wR_factor_ref 0.0549
_reflns_number_gt 5183
_reflns_number_total 5687
_reflns_threshold_expression >2sigma(I)
_cod_data_source_file om300563n_si_002.cif
_cod_data_source_block Se-(7)
_cod_database_code 4079195

loop_
_symmetry_equiv_pos_as_xyz
'x, y, z'
'-x+1/2, -y, z+1/2'
'x+1/2, -y+1/2, -z'
'-x, y+1/2, -z+1/2'
'-x, -y, -z'
'x-1/2, y, -z-1/2'
'-x-1/2, y-1/2, z'
'x, -y-1/2, z-1/2'

loop_
_atom_site_label
_atom_site_type_symbol
_atom_site_fract_x
_atom_site_fract_y
_atom_site_fract_z
_atom_site_U_iso_or_equiv
_atom_site_adp_type
_atom_site_occupancy
_atom_site_symmetry_multiplicity
_atom_site_calc_flag
_atom_site_refinement_flags
C1 C 0.93923(13) 0.22469(13) 0.21164(7) 0.0132(3) Uani 1 1 d .
C2 C 0.87500(13) 0.30867(13) 0.21805(7) 0.0138(3) Uani 1 1 d .
C3 C 0.86878(14) 0.36062(14) 0.17192(7) 0.0175(4) Uani 1 1 d .
H3 H 0.8324 0.4178 0.1654 0.021 Uiso 1 1 calc R
C4 C 0.92887(14) 0.30821(14) 0.13764(7) 0.0169(4) Uani 1 1 d .
H4 H 0.9386 0.3262 0.1048 0.020 Uiso 1 1 calc R
C5 C 0.97174(13) 0.22356(14) 0.16180(7) 0.0153(4) Uani 1 1 d .
H5 H 1.0131 0.1767 0.1476 0.018 Uiso 1 1 calc R
C6 C 0.74013(13) 0.16491(14) 0.10723(6) 0.0149(4) Uani 1 1 d .
C7 C 0.78320(13) 0.08120(14) 0.13268(7) 0.0155(4) Uani 1 1 d .
C8 C 0.75396(14) 0.08480(15) 0.18309(7) 0.0191(4) Uani 1 1 d .
H8 H 0.7724 0.0407 0.2080 0.023 Uiso 1 1 calc R
C9 C 0.69071(14) 0.16921(16) 0.18819(7) 0.0215(4) Uani 1 1 d .
H9 H 0.6600 0.1883 0.2173 0.026 Uiso 1 1 calc R
C10 C 0.68208(13) 0.21939(16) 0.14193(7) 0.0187(4) Uani 1 1 d .
H10 H 0.6457 0.2766 0.1355 0.022 Uiso 1 1 calc R
C11 C 0.91616(14) 0.19631(14) 0.29154(7) 0.0157(4) Uani 1 1 d .
C12 C 0.86267(19) 0.49902(17) 0.32534(10) 0.0351(6) Uani 1 1 d .
H12A H 0.8920 0.5215 0.3556 0.053 Uiso 1 1 calc R
H12B H 0.7948 0.4890 0.3305 0.053 Uiso 1 1 calc R
H12C H 0.8721 0.5487 0.3001 0.053 Uiso 1 1 calc R
C13 C 1.01034(15) 0.41344(17) 0.29897(8) 0.0248(4) Uani 1 1 d .
H13A H 1.0198 0.4631 0.2737 0.037 Uiso 1 1 calc R
H13B H 1.0346 0.3499 0.2877 0.037 Uiso 1 1 calc R
H13C H 1.0443 0.4333 0.3283 0.037 Uiso 1 1 calc R
C14 C 0.88877(18) 0.19068(17) 0.38146(8) 0.0288(5) Uani 1 1 d .
H14A H 0.8572 0.2537 0.3756 0.043 Uiso 1 1 calc R
H14B H 0.9450 0.2014 0.4016 0.043 Uiso 1 1 calc R
H14C H 0.8453 0.1461 0.3983 0.043 Uiso 1 1 calc R
C15 C 0.96403(16) 0.04843(15) 0.33681(7) 0.0231(4) Uani 1 1 d .
H15A H 0.9445 0.0090 0.3088 0.035 Uiso 1 1 calc R
H15B H 0.9454 0.0147 0.3667 0.035 Uiso 1 1 calc R
H15C H 1.0328 0.0570 0.3363 0.035 Uiso 1 1 calc R
C16 C 0.83534(13) 0.03352(14) 0.05876(7) 0.0157(4) Uani 1 1 d .
C17 C 0.60206(16) 0.04893(18) 0.03749(9) 0.0309(5) Uani 1 1 d .
H17A H 0.5358 0.0689 0.0340 0.046 Uiso 1 1 calc R
H17B H 0.6173 0.0419 0.0720 0.046 Uiso 1 1 calc R
H17C H 0.6120 -0.0141 0.0210 0.046 Uiso 1 1 calc R
C18 C 0.64482(19) 0.1455(2) -0.03669(8) 0.0375(6) Uani 1 1 d .
H18A H 0.6509 0.0844 -0.0553 0.056 Uiso 1 1 calc R
H18B H 0.6902 0.1940 -0.0489 0.056 Uiso 1 1 calc R
H18C H 0.5805 0.1713 -0.0402 0.056 Uiso 1 1 calc R
C19 C 0.85691(16) -0.01527(17) -0.02789(8) 0.0250(4) Uani 1 1 d .
H19A H 0.8044 -0.0603 -0.0346 0.037 Uiso 1 1 calc R
H19B H 0.9117 -0.0338 -0.0477 0.037 Uiso 1 1 calc R
H19C H 0.8378 0.0522 -0.0358 0.037 Uiso 1 1 calc R
C20 C 0.92757(16) -0.11486(15) 0.03982(9) 0.0259(5) Uani 1 1 d .
H20A H 0.9586 -0.1053 0.0712 0.039 Uiso 1 1 calc R
H20B H 0.9746 -0.1349 0.0157 0.039 Uiso 1 1 calc R
H20C H 0.8792 -0.1661 0.0428 0.039 Uiso 1 1 calc R
N1 N 0.95857(12) 0.16131(12) 0.25199(6) 0.0156(3) Uani 1 1 d .
N2 N 0.90709(13) 0.40445(13) 0.30996(6) 0.0208(4) Uani 1 1 d .
N3 N 0.91729(13) 0.14660(13) 0.33468(6) 0.0213(4) Uani 1 1 d .
N4 N 0.83668(12) 0.01010(12) 0.10558(6) 0.0171(3) Uani 1 1 d .
N5 N 0.66445(12) 0.12514(14) 0.01547(6) 0.0221(4) Uani 1 1 d .
N6 N 0.88250(12) -0.02121(12) 0.02429(6) 0.0198(3) Uani 1 1 d .
P1 P 0.84414(3) 0.31514(4) 0.282065(18) 0.01506(10) Uani 1 1 d .
P2 P 0.76735(3) 0.15287(4) 0.043654(17) 0.01472(10) Uani 1 1 d .
Fe Fe 0.823035(19) 0.215834(19) 0.164308(9) 0.01246(6) Uani 1 1 d .
Se1 Se 0.698985(15) 0.310953(17) 0.304366(8) 0.02433(6) Uani 1 1 d .
Se2 Se 0.847311(16) 0.263153(15) 0.006498(7) 0.02213(6) Uani 1 1 d .

loop_
_atom_site_aniso_label
_atom_site_aniso_U_11
_atom_site_aniso_U_22
_atom_site_aniso_U_33
_atom_site_aniso_U_23
_atom_site_aniso_U_13
_atom_site_aniso_U_12
C1 0.0097(8) 0.0152(8) 0.0147(8) -0.0012(7) -0.0033(7) -0.0006(7)
C2 0.0132(8) 0.0134(8) 0.0148(8) -0.0033(7) -0.0018(7) -0.0008(7)
C3 0.0193(10) 0.0136(8) 0.0195(9) -0.0002(7) -0.0019(7) -0.0014(7)
C4 0.0166(9) 0.0186(9) 0.0155(9) 0.0010(7) 0.0011(7) -0.0052(7)
C5 0.0120(8) 0.0185(9) 0.0152(9) -0.0009(7) 0.0017(7) -0.0017(7)
C6 0.0128(9) 0.0203(9) 0.0118(8) -0.0026(7) -0.0028(7) -0.0012(7)
C7 0.0161(9) 0.0161(9) 0.0141(8) -0.0005(7) -0.0021(7) -0.0042(7)
C8 0.0210(10) 0.0229(10) 0.0133(8) -0.0002(7) -0.0014(7) -0.0113(8)
C9 0.0139(9) 0.0343(11) 0.0162(9) -0.0065(8) 0.0023(7) -0.0079(8)
C10 0.0098(8) 0.0276(10) 0.0187(9) -0.0071(8) -0.0016(7) 0.0002(7)
C11 0.0169(9) 0.0147(8) 0.0153(9) -0.0031(7) -0.0034(7) -0.0013(7)
C12 0.0412(14) 0.0226(11) 0.0416(14) -0.0157(10) 0.0049(11) -0.0018(10)
C13 0.0238(11) 0.0270(11) 0.0237(10) -0.0012(8) -0.0056(8) -0.0076(9)
C14 0.0389(13) 0.0322(12) 0.0152(10) -0.0011(9) 0.0033(9) 0.0042(10)
C15 0.0309(11) 0.0198(10) 0.0185(9) 0.0030(8) -0.0021(8) 0.0013(8)
C16 0.0138(9) 0.0156(9) 0.0178(9) -0.0018(7) -0.0012(7) -0.0030(7)
C17 0.0213(11) 0.0383(13) 0.0332(12) -0.0090(10) -0.0093(9) -0.0069(9)
C18 0.0385(14) 0.0560(16) 0.0182(11) -0.0046(11) -0.0155(10) 0.0054(12)
C19 0.0290(11) 0.0275(11) 0.0184(10) -0.0061(8) 0.0041(8) -0.0014(9)
C20 0.0258(11) 0.0156(9) 0.0363(12) -0.0012(9) 0.0059(9) 0.0042(8)
N1 0.0150(8) 0.0180(8) 0.0137(7) -0.0012(6) -0.0020(6) 0.0012(6)
N2 0.0234(9) 0.0190(8) 0.0201(8) -0.0085(7) 0.0005(7) -0.0040(7)
N3 0.0305(10) 0.0201(8) 0.0132(8) 0.0000(7) -0.0010(7) 0.0025(7)
N4 0.0190(8) 0.0157(7) 0.0165(8) -0.0012(6) -0.0031(6) -0.0020(6)
N5 0.0209(9) 0.0283(9) 0.0172(8) -0.0034(7) -0.0076(7) 0.0016(7)
N6 0.0210(8) 0.0178(8) 0.0206(8) -0.0026(7) 0.0032(7) 0.0018(7)
P1 0.0149(2) 0.0155(2) 0.0148(2) -0.00436(18) -0.00020(18) 0.00068(18)
P2 0.0150(2) 0.0178(2) 0.0114(2) -0.00124(18) -0.00212(17) 0.00208(18)
Fe 0.01151(12) 0.01483(13) 0.01103(12) -0.00124(10) -0.00085(9) -0.00132(10)
Se1 0.01640(10) 0.03255(12) 0.02404(11) -0.00955(9) 0.00426(8) 0.00128(8)
Se2 0.02895(12) 0.02146(10) 0.01597(10) 0.00388(8) 0.00300(8) 0.00062(8)

loop_
_atom_type_symbol
_atom_type_description
_atom_type_scat_dispersion_real
_atom_type_scat_dispersion_imag
_atom_type_scat_source
C C 0.0033 0.0016 'International Tables Vol C Tables 4.2.6.8 and 6.1.1.4'
H H 0.0000 0.0000 'International Tables Vol C Tables 4.2.6.8 and 6.1.1.4'
N N 0.0061 0.0033 'International Tables Vol C Tables 4.2.6.8 and 6.1.1.4'
P P 0.1023 0.0942 'International Tables Vol C Tables 4.2.6.8 and 6.1.1.4'
Fe Fe 0.3463 0.8444 'International Tables Vol C Tables 4.2.6.8 and 6.1.1.4'
Se Se -0.0929 2.2259 'International Tables Vol C Tables 4.2.6.8 and 6.1.1.4'

loop_
_geom_angle_atom_site_label_1
_geom_angle_atom_site_label_2
_geom_angle_atom_site_label_3
_geom_angle
N1 C1 C5 132.04(17)
N1 C1 C2 119.40(16)
C5 C1 C2 108.56(16)
N1 C1 Fe 126.65(13)
C5 C1 Fe 69.99(10)
C2 C1 Fe 68.68(10)
C3 C2 C1 107.95(16)
C3 C2 P1 143.97(15)
C1 C2 P1 107.59(13)
C3 C2 Fe 69.53(10)
C1 C2 Fe 70.20(10)
P1 C2 Fe 129.47(10)
C4 C3 C2 107.15(16)
C4 C3 Fe 69.73(10)
C2 C3 Fe 69.47(10)
C4 C3 H3 126.4
C2 C3 H3 126.4
Fe C3 H3 126.0
C3 C4 C5 109.29(16)
C3 C4 Fe 69.35(11)
C5 C4 Fe 70.30(10)
C3 C4 H4 125.4
C5 C4 H4 125.4
Fe C4 H4 126.6
C1 C5 C4 107.03(16)
C1 C5 Fe 69.70(10)
C4 C5 Fe 68.92(10)
C1 C5 H5 126.5
C4 C5 H5 126.5
Fe C5 H5 126.5
C10 C6 C7 108.15(16)
C10 C6 P2 143.39(15)
C7 C6 P2 107.84(13)
C10 C6 Fe 69.64(10)
C7 C6 Fe 70.26(10)
P2 C6 Fe 130.25(10)
N4 C7 C8 132.15(18)
N4 C7 C6 119.34(16)
C8 C7 C6 108.30(17)
N4 C7 Fe 131.29(13)
C8 C7 Fe 69.49(11)
C6 C7 Fe 68.64(10)
C7 C8 C9 107.04(17)
C7 C8 Fe 70.07(11)
C9 C8 Fe 69.01(11)
C7 C8 H8 126.5
C9 C8 H8 126.5
Fe C8 H8 126.0
C10 C9 C8 109.59(17)
C10 C9 Fe 69.78(11)
C8 C9 Fe 70.05(11)
C10 C9 H9 125.2
C8 C9 H9 125.2
Fe C9 H9 126.6
C9 C10 C6 106.90(17)
C9 C10 Fe 69.44(11)
C6 C10 Fe 69.28(10)
C9 C10 H10 126.6
C6 C10 H10 126.6
Fe C10 H10 126.3
N1 C11 N3 122.05(17)
N1 C11 P1 115.19(14)
N3 C11 P1 122.53(14)
N2 C12 H12A 109.5
N2 C12 H12B 109.5
H12A C12 H12B 109.5
N2 C12 H12C 109.5
H12A C12 H12C 109.5
H12B C12 H12C 109.5
N2 C13 H13A 109.5
N2 C13 H13B 109.5
H13A C13 H13B 109.5
N2 C13 H13C 109.5
H13A C13 H13C 109.5
H13B C13 H13C 109.5
N3 C14 H14A 109.5
N3 C14 H14B 109.5
H14A C14 H14B 109.5
N3 C14 H14C 109.5
H14A C14 H14C 109.5
H14B C14 H14C 109.5
N3 C15 H15A 109.5
N3 C15 H15B 109.5
H15A C15 H15B 109.5
N3 C15 H15C 109.5
H15A C15 H15C 109.5
H15B C15 H15C 109.5
N4 C16 N6 122.25(18)
N4 C16 P2 114.69(14)
N6 C16 P2 123.00(14)
N5 C17 H17A 109.5
N5 C17 H17B 109.5
H17A C17 H17B 109.5
N5 C17 H17C 109.5
H17A C17 H17C 109.5
H17B C17 H17C 109.5
N5 C18 H18A 109.5
N5 C18 H18B 109.5
H18A C18 H18B 109.5
N5 C18 H18C 109.5
H18A C18 H18C 109.5
H18B C18 H18C 109.5
N6 C19 H19A 109.5
N6 C19 H19B 109.5
H19A C19 H19B 109.5
N6 C19 H19C 109.5
H19A C19 H19C 109.5
H19B C19 H19C 109.5
N6 C20 H20A 109.5
N6 C20 H20B 109.5
H20A C20 H20B 109.5
N6 C20 H20C 109.5
H20A C20 H20C 109.5
H20B C20 H20C 109.5
C11 N1 C1 109.61(16)
C12 N2 C13 113.45(17)
C12 N2 P1 121.77(15)
C13 N2 P1 118.68(14)
C11 N3 C14 123.77(17)
C11 N3 C15 118.78(16)
C14 N3 C15 116.69(16)
C16 N4 C7 109.69(16)
C17 N5 C18 114.33(18)
C17 N5 P2 118.45(14)
C18 N5 P2 124.21(16)
C16 N6 C20 118.03(17)
C16 N6 C19 121.39(17)
C20 N6 C19 115.47(17)
N2 P1 C2 110.49(9)
N2 P1 C11 105.18(9)
C2 P1 C11 87.97(8)
N2 P1 Se1 113.10(6)
C2 P1 Se1 120.43(6)
C11 P1 Se1 116.41(6)
N5 P2 C6 106.49(9)
N5 P2 C16 109.88(9)
C6 P2 C16 88.42(9)
N5 P2 Se2 112.96(7)
C6 P2 Se2 121.02(7)
C16 P2 Se2 115.41(6)
C2 Fe C6 159.96(8)
C2 Fe C3 41.01(7)
C6 Fe C3 124.44(8)
C2 Fe C9 106.03(8)
C6 Fe C9 68.44(8)
C3 Fe C9 122.33(8)
C2 Fe C10 122.27(7)
C6 Fe C10 41.08(7)
C3 Fe C10 107.73(8)
C9 Fe C10 40.78(8)
C2 Fe C4 68.50(7)
C6 Fe C4 109.68(8)
C3 Fe C4 40.92(8)
C9 Fe C4 159.83(9)
C10 Fe C4 124.49(8)
C2 Fe C8 120.22(7)
C6 Fe C8 69.04(7)
C3 Fe C8 157.33(8)
C9 Fe C8 40.94(8)
C10 Fe C8 69.39(8)
C4 Fe C8 158.78(8)
C2 Fe C1 41.12(7)
C6 Fe C1 158.30(7)
C3 Fe C1 68.93(7)
C9 Fe C1 121.52(8)
C10 Fe C1 158.25(7)
C4 Fe C1 67.94(7)
C8 Fe C1 105.02(8)
C2 Fe C7 156.54(7)
C6 Fe C7 41.09(7)
C3 Fe C7 161.26(8)
C9 Fe C7 68.05(8)
C10 Fe C7 69.01(8)
C4 Fe C7 124.67(8)
C8 Fe C7 40.44(7)
C1 Fe C7 121.11(7)
C2 Fe C5 68.95(7)
C6 Fe C5 123.62(7)
C3 Fe C5 69.27(8)
C9 Fe C5 157.28(8)
C10 Fe C5 160.44(8)
C4 Fe C5 40.79(7)
C8 Fe C5 121.04(8)
C1 Fe C5 40.32(7)
C7 Fe C5 107.27(7)

loop_
_geom_bond_atom_site_label_1
_geom_bond_atom_site_label_2
_geom_bond_distance
C1 N1 1.405(2)
C1 C5 1.421(2)
C1 C2 1.439(2)
C1 Fe 2.0594(17)
C2 C3 1.429(3)
C2 P1 1.7847(19)
C2 Fe 2.0389(18)
C3 C4 1.428(3)
C3 Fe 2.0397(19)
C3 H3 0.9300
C4 C5 1.432(3)
C4 Fe 2.0448(19)
C4 H4 0.9300
C5 Fe 2.0632(18)
C5 H5 0.9300
C6 C10 1.433(3)
C6 C7 1.439(3)
C6 P2 1.7668(18)
C6 Fe 2.0395(18)
C7 N4 1.408(2)
C7 C8 1.422(3)
C7 Fe 2.0613(18)
C8 C9 1.432(3)
C8 Fe 2.0536(19)
C8 H8 0.9300
C9 C10 1.423(3)
C9 Fe 2.0398(19)
C9 H9 0.9300
C10 Fe 2.0444(19)
C10 H10 0.9300
C11 N1 1.306(2)
C11 N3 1.341(2)
C11 P1 1.888(2)
C12 N2 1.462(3)
C12 H12A 0.9600
C12 H12B 0.9600
C12 H12C 0.9600
C13 N2 1.465(3)
C13 H13A 0.9600
C13 H13B 0.9600
C13 H13C 0.9600
C14 N3 1.449(3)
C14 H14A 0.9600
C14 H14B 0.9600
C14 H14C 0.9600
C15 N3 1.460(3)
C15 H15A 0.9600
C15 H15B 0.9600
C15 H15C 0.9600
C16 N4 1.304(2)
C16 N6 1.351(2)
C16 P2 1.892(2)
C17 N5 1.460(3)
C17 H17A 0.9600
C17 H17B 0.9600
C17 H17C 0.9600
C18 N5 1.461(3)
C18 H18A 0.9600
C18 H18B 0.9600
C18 H18C 0.9600
C19 N6 1.456(3)
C19 H19A 0.9600
C19 H19B 0.9600
C19 H19C 0.9600
C20 N6 1.456(3)
C20 H20A 0.9600
C20 H20B 0.9600
C20 H20C 0.9600
N2 P1 1.6562(17)
N5 P2 1.6577(17)
P1 Se1 2.0996(5)
P2 Se2 2.0957(5)
